data_7051241
loop_
_publ_author_name
'Coalter, III, Joseph N.'
'Bollinger, John C.'
'Huffman, John C.'
'Werner--Zwanziger, Ulrike'
'Caulton, Kenneth G.'
'Davidson, Ernest R.'
'G\'erard, H\'el\`ene'
'Clot, Eric'
'Eisenstein, Odile'

_publ_section_title
;
 Coordinated carbenes from electron-rich olefins on RuHCl(PPr3i)2
;
_journal_coden_ASTM NJCHE5
_journal_issue 1
_journal_name_full 'New Journal of Chemistry'
_journal_page_first 9
_journal_page_last 26
_journal_paper_doi 10.1039/a907624g
_journal_volume 24
_journal_year 2000
_chemical_formula_sum 'C18 H43 Cl N2 P2 Ru'
_chemical_formula_weight 486.00
_space_group_crystal_system monoclinic
_space_group_IT_number 14
_space_group_name_Hall '-P 2ybc'
_space_group_name_H-M_alt 'P 1 21/c 1'
_atom_sites_solution_hydrogens geom
_atom_sites_solution_primary direct
_atom_sites_solution_secondary difmap
_audit_creation_method SHELXL
_cell_angle_alpha 90.00
_cell_angle_beta 92.180(10)
_cell_angle_gamma 90.00
_cell_formula_units_Z 2
_cell_length_a 7.9985(10)
_cell_length_b 8.9047(11)
_cell_length_c 16.614(2)
_cell_measurement_reflns_used 92
_cell_measurement_temperature 100
_cell_measurement_theta_max 12.36
_cell_measurement_theta_min 9.66
_cell_volume 1182.5(3)
_computing_cell_refinement 'XTEL library'
_computing_data_collection 'NPS, local program'
_computing_data_reduction 'XTEL library'
_computing_molecular_graphics 'XTEL library'
_computing_publication_material 'XTEL library'
_computing_structure_refinement 'SHELXL-93 (Sheldrick, 1993)'
_computing_structure_solution 'SHELXS-86 (Sheldrick, 1990)'
_diffrn_ambient_temperature 100
_diffrn_measurement_device 'Picker diffractometer'
_diffrn_measurement_method '\q/2\q scans'
_diffrn_radiation_monochromator graphite
_diffrn_radiation_source 'normal-focus sealed tube'
_diffrn_radiation_type MoK\a
_diffrn_radiation_wavelength 0.71073
_diffrn_reflns_av_R_equivalents 0.0470
_diffrn_reflns_av_sigmaI/netI 0.0700
_diffrn_reflns_limit_h_max 6
_diffrn_reflns_limit_h_min -9
_diffrn_reflns_limit_k_max 10
_diffrn_reflns_limit_k_min 0
_diffrn_reflns_limit_l_max 19
_diffrn_reflns_limit_l_min -19
_diffrn_reflns_number 3678
_diffrn_reflns_theta_max 25.00
_diffrn_reflns_theta_min 3.36
_diffrn_standards_interval_count 300
_diffrn_standards_number 4
_exptl_absorpt_coefficient_mu 0.915
_exptl_absorpt_correction_type none
_exptl_crystal_colour red
_exptl_crystal_density_diffrn 1.365
_exptl_crystal_description block
_exptl_crystal_F_000 512
_exptl_crystal_size_max .25
_exptl_crystal_size_mid .25
_exptl_crystal_size_min .25
_geom_special_details
;
 All esds are estimated using the full covariance matrix.  The cell esds
 are taken into account individually in the estimation of esds indistances
 and angles; correlations between esds in cell parameters are only used where
 they are defined by crystal symmetry.
;
_refine_diff_density_max 0.379
_refine_diff_density_min -0.314
_refine_diff_density_rms 0.083
_refine_ls_extinction_method none
_refine_ls_goodness_of_fit_all 0.918
_refine_ls_goodness_of_fit_obs 0.955
_refine_ls_hydrogen_treatment refall
_refine_ls_matrix_type full
_refine_ls_number_parameters 207
_refine_ls_number_reflns 2049
_refine_ls_number_restraints 0
_refine_ls_restrained_S_all 0.918
_refine_ls_restrained_S_obs 0.955
_refine_ls_R_factor_all 0.0625
_refine_ls_R_factor_obs 0.0346
_refine_ls_shift/esd_max -0.005
_refine_ls_shift/esd_mean 0.001
_refine_ls_structure_factor_coef Fsqd
_refine_ls_weighting_details 'w = [\s^2^(Fo^2^)+(0.0400Fo^2^)^2^]^-1^'
_refine_ls_weighting_scheme calc
_refine_ls_wR_factor_all 0.0778
_refine_ls_wR_factor_obs 0.0675
_refine_special_details
;
 Refinement on F^2^ for ALL reflections.  Weighted R-factors wR and all
 goodnesses of fit S are based on F^2^, conventional R-factors R are based
 on F. The observed criterion of F^2^  2sigma(F^2^) is used only for
 calculating _R_factor_obs etc. and is not relevant to the choice of
 reflections for refinement.

 All hydrogen atoms were located in difference maps phased on the nonhydrogen 
 atoms, and their positional and thermal parameters were refined
 freely. In the final stages of the refinement, however, the thermal
 parameter of H(10) was found to consistently refine to a negative value
 -- that parameter was therefore fixed at 0.01. No other parameters were
 fixed and no restraints were applied in the final cycles of leastsquares.
;
_reflns_number_observed 1487
_reflns_number_total 2049
_reflns_observed_criterion 2sigma(I)
_reflns_special_details
;
 In processing the raw reflection data, 118 of 3991 observations were rejected
 because of excessively different background counts (one more than thrice the
 other). 519 reflections for which one background count was between twice and
 thrice the other were treated as if the greater background count was exactly
 twice the lesser.
;
_cod_data_source_file a907624g.txt
_cod_data_source_block 98022
_cod_depositor_comments
;
 Adding additional data from the original supplementary material.

 Antanas Vaitkus,
 2018-09-14

The following automatic conversions were performed:

'_refine_ls_weighting_scheme' value ' calc
w = [\s^2^(Fo^2^)+(0.0400Fo^2^)^2^]^-1^' was changed to 'calc'. New
tag '_refine_ls_weighting_details' was created. The value of the new
tag was set to 'w = [\s^2^(Fo^2^)+(0.0400Fo^2^)^2^]^-1^'.

Automatic conversion script
Id: cif_fix_values 3143 2015-03-26 13:38:13Z robertas 
;
_cod_original_cell_volume 1182.5(2)
_cod_original_sg_symbol_H-M 'P 21/c'
_cod_database_code 7051241

loop_
_space_group_symop_id
_space_group_symop_operation_xyz
1 'x, y, z'
2 '-x, y+1/2, -z+1/2'
3 '-x, -y, -z'
4 'x, -y-1/2, z-1/2'

loop_
_atom_site_aniso_label
_atom_site_aniso_U_11
_atom_site_aniso_U_22
_atom_site_aniso_U_33
_atom_site_aniso_U_23
_atom_site_aniso_U_13
_atom_site_aniso_U_12
Ru1 0.0183(2) 0.0162(2) 0.0167(2) -0.0010(2) -0.00100(14) -0.0016(2)
Cl2 0.079(4) 0.020(4) 0.041(3) 0.003(3) -0.028(3) -0.013(3)
P3 0.0152(5) 0.0182(5) 0.0181(5) -0.0022(4) 0.0009(4) -0.0011(4)
C4 0.022(2) 0.026(2) 0.030(2) 0.001(2) -0.004(2) 0.001(2)
C5 0.037(3) 0.037(3) 0.035(3) 0.000(2) -0.014(2) -0.001(3)
C6 0.033(3) 0.062(4) 0.048(3) -0.007(3) -0.009(2) 0.026(3)
C7 0.025(2) 0.025(2) 0.026(2) 0.002(2) 0.002(2) -0.006(2)
C8 0.031(3) 0.044(3) 0.039(3) -0.004(3) 0.016(2) -0.008(2)
C9 0.045(3) 0.031(3) 0.032(3) -0.001(2) 0.007(2) -0.017(2)
C10 0.020(2) 0.021(2) 0.019(2) -0.008(2) 0.002(2) -0.002(2)
C11 0.023(3) 0.036(3) 0.030(2) 0.000(2) 0.012(2) -0.002(2)
C12 0.022(2) 0.034(3) 0.035(3) -0.001(2) 0.001(2) 0.009(2)
N13 0.036(6) 0.021(9) 0.065(12) -0.026(7) -0.027(6) 0.010(6)
N14 0.076(9) 0.029(10) 0.050(11) 0.012(6) -0.020(8) -0.027(7)

loop_
_atom_site_label
_atom_site_type_symbol
_atom_site_fract_x
_atom_site_fract_y
_atom_site_fract_z
_atom_site_U_iso_or_equiv
_atom_site_thermal_displace_type
_atom_site_occupancy
_atom_site_calc_flag
_atom_site_refinement_flags
_atom_site_disorder_group
Ru1 Ru 0.0000 0.0000 0.0000 0.01707(14) Uani 1 d S .
Cl2 Cl 0.0234(12) -0.1994(5) 0.0966(3) 0.0471(14) Uani 0.50 d P 1
P3 P 0.12429(12) 0.16589(11) 0.09669(6) 0.0171(2) Uani 1 d . .
C4 C 0.2693(5) 0.0716(5) 0.1709(3) 0.0264(9) Uani 1 d . .
H4 H 0.2085(45) 0.0100(46) 0.1923(21) 0.015(9) Uiso 1 d . .
C5 C 0.3435(7) 0.1661(6) 0.2386(3) 0.0369(11) Uani 1 d . .
H5A H 0.2627(52) 0.2171(47) 0.2664(24) 0.025(12) Uiso 1 d . .
H5B H 0.3980(45) 0.0995(44) 0.2816(23) 0.019(10) Uiso 1 d . .
H5C H 0.4114(58) 0.2368(57) 0.2226(27) 0.042(14) Uiso 1 d . .
C6 C 0.4047(6) -0.0168(8) 0.1287(3) 0.0479(14) Uani 1 d . .
H6A H 0.4918(68) 0.0502(62) 0.1113(30) 0.061(18) Uiso 1 d . .
H6B H 0.3629(62) -0.0733(57) 0.0821(32) 0.056(16) Uiso 1 d . .
H6C H 0.4688(54) -0.0819(50) 0.1678(26) 0.036(12) Uiso 1 d . .
C7 C 0.2312(5) 0.3282(5) 0.0512(2) 0.0252(9) Uani 1 d . .
H7 H 0.1485(45) 0.3662(42) 0.0177(21) 0.015(10) Uiso 1 d . .
C8 C 0.3680(7) 0.2814(7) -0.0050(3) 0.0377(12) Uani 1 d . .
H8A H 0.4519(58) 0.2530(53) 0.0284(27) 0.036(14) Uiso 1 d . .
H8B H 0.3482(58) 0.2003(60) -0.0380(30) 0.053(16) Uiso 1 d . .
H8C H 0.3933(61) 0.3610(63) -0.0384(30) 0.055(16) Uiso 1 d . .
C9 C 0.2921(7) 0.4529(5) 0.1069(3) 0.0358(12) Uani 1 d . .
H9A H 0.3956(58) 0.4190(52) 0.1353(27) 0.041(13) Uiso 1 d . .
H9B H 0.3267(61) 0.5410(57) 0.0780(29) 0.052(15) Uiso 1 d . .
H9C H 0.2064(64) 0.4798(61) 0.1463(31) 0.066(16) Uiso 1 d . .
C10 C -0.0325(5) 0.2557(4) 0.1607(2) 0.0200(9) Uani 1 d . .
H10 H 0.0179(42) 0.3095(39) 0.1961(21) 0.010 Uiso 1 d . .
C11 C -0.1345(6) 0.1373(6) 0.2035(3) 0.0295(10) Uani 1 d . .
H11A H -0.1972(59) 0.0765(55) 0.1705(28) 0.045(14) Uiso 1 d . .
H11B H -0.2137(48) 0.1895(46) 0.2362(24) 0.024(11) Uiso 1 d . .
H11C H -0.0638(61) 0.0811(60) 0.2342(29) 0.056(16) Uiso 1 d . .
C12 C -0.1483(6) 0.3599(6) 0.1120(3) 0.0303(10) Uani 1 d . .
H12A H -0.1956(49) 0.3092(47) 0.0726(25) 0.023(11) Uiso 1 d . .
H12B H -0.2396(49) 0.3928(43) 0.1424(22) 0.019(10) Uiso 1 d . .
H12C H -0.0858(54) 0.4409(51) 0.0924(25) 0.035(13) Uiso 1 d . .
N13 N 0.0039(21) 0.1475(15) -0.0778(10) 0.041(4) Uani 0.50 d P 2
N14 N -0.0017(28) 0.2411(20) -0.1207(11) 0.052(5) Uani 0.50 d P 2

loop_
_atom_type_symbol
_atom_type_description
_atom_type_scat_dispersion_real
_atom_type_scat_dispersion_imag
_atom_type_scat_source
C C 0.0033 0.0016 'International Tables Vol C Tables 4.2.6.8 and 6.1.1.4'
H H 0.0000 0.0000 'International Tables Vol C Tables 4.2.6.8 and 6.1.1.4'
N N 0.0061 0.0033 'International Tables Vol C Tables 4.2.6.8 and 6.1.1.4'
P P 0.1023 0.0942 'International Tables Vol C Tables 4.2.6.8 and 6.1.1.4'
Cl Cl 0.1484 0.1585 'International Tables Vol C Tables 4.2.6.8 and 6.1.1.4'
Ru Ru -1.2594 0.8363 'International Tables Vol C Tables 4.2.6.8 and 6.1.1.4'

loop_
_geom_angle_atom_site_label_1
_geom_angle_atom_site_label_2
_geom_angle_atom_site_label_3
_geom_angle
_geom_angle_site_symmetry_1
_geom_angle_site_symmetry_3
_geom_angle_publ_flag
Cl2 Ru1 P3 89.29(13) . . ?
Cl2 Ru1 P3 90.71(13) . 3 ?
P3 Ru1 P3 180.0 . 3 ?
P3 Ru1 N13 90.8(5) . . ?
P3 Ru1 N13 89.2(5) 3 . ?
Ru1 P3 C4 113.73(14) . . ?
Ru1 P3 C7 113.37(13) . . ?
Ru1 P3 C10 112.42(13) . . ?
C4 P3 C7 109.6(2) . . ?
C4 P3 C10 103.5(2) . . ?
C7 P3 C10 103.3(2) . . ?
P3 C4 C5 117.4(3) . . ?
P3 C4 C6 111.3(3) . . ?
C5 C4 C6 111.3(4) . . ?
P3 C7 C8 113.0(3) . . ?
P3 C7 C9 117.7(3) . . ?
C8 C7 C9 110.7(4) . . ?
P3 C10 C11 110.8(3) . . ?
P3 C10 C12 111.7(3) . . ?
C11 C10 C12 110.1(4) . . ?
Ru1 N13 N14 174.7(20) . . ?
P3 C4 H4 102.9(26) . . ?
C5 C4 H4 105.8(26) . . ?
C6 C4 H4 107.2(28) . . ?
C4 C5 H5A 112.5(26) . . ?
C4 C5 H5B 110.2(21) . . ?
C4 C5 H5C 113.9(31) . . ?
H5A C5 H5B 103.0(32) . . ?
H5A C5 H5C 104.4(41) . . ?
H5B C5 H5C 112.2(37) . . ?
C4 C6 H6A 110.4(34) . . ?
C4 C6 H6B 113.8(29) . . ?
C4 C6 H6C 110.9(24) . . ?
H6A C6 H6B 108.0(41) . . ?
H6A C6 H6C 101.2(38) . . ?
H6B C6 H6C 111.8(36) . . ?
P3 C7 H7 101.7(23) . . ?
C8 C7 H7 104.4(23) . . ?
C9 C7 H7 108.0(24) . . ?
C7 C8 H8A 103.7(29) . . ?
C7 C8 H8B 118.0(30) . . ?
C7 C8 H8C 109.6(31) . . ?
H8A C8 H8B 104.9(43) . . ?
H8A C8 H8C 114.4(43) . . ?
H8B C8 H8C 106.3(42) . . ?
C7 C9 H9A 108.2(27) . . ?
C7 C9 H9B 112.6(28) . . ?
C7 C9 H9C 111.4(31) . . ?
H9A C9 H9B 103.6(41) . . ?
H9A C9 H9C 110.2(39) . . ?
H9B C9 H9C 110.4(42) . . ?
P3 C10 H10 109.1(24) . . ?
C11 C10 H10 108.3(24) . . ?
C12 C10 H10 106.7(24) . . ?
C10 C11 H11A 115.0(30) . . ?
C10 C11 H11B 107.6(23) . . ?
C10 C11 H11C 108.2(32) . . ?
H11A C11 H11B 105.5(37) . . ?
H11A C11 H11C 109.4(43) . . ?
H11B C11 H11C 111.1(38) . . ?
C10 C12 H12A 108.8(27) . . ?
C10 C12 H12B 111.7(23) . . ?
C10 C12 H12C 109.2(26) . . ?
H12A C12 H12B 103.9(34) . . ?
H12A C12 H12C 111.0(37) . . ?
H12B C12 H12C 112.1(34) . . ?

loop_
_geom_bond_atom_site_label_1
_geom_bond_atom_site_label_2
_geom_bond_distance
_geom_bond_site_symmetry_2
_geom_bond_publ_flag
Ru1 Cl2 2.396(4) . ?
Ru1 P3 2.3727(10) . ?
Ru1 P3 2.3727(10) 3 ?
Ru1 N13 1.84(2) . ?
P3 C4 1.860(4) . ?
P3 C7 1.855(4) . ?
P3 C10 1.856(4) . ?
C4 C5 1.508(6) . ?
C4 C6 1.530(6) . ?
C7 C8 1.523(6) . ?
C7 C9 1.515(6) . ?
C10 C11 1.527(6) . ?
C10 C12 1.522(6) . ?
N13 N14 1.10(2) . ?
C4 H4 0.82(4) . ?
C5 H5A 0.93(4) . ?
C5 H5B 1.01(4) . ?
C5 H5C 0.88(5) . ?
C6 H6A 0.97(5) . ?
C6 H6B 0.97(5) . ?
C6 H6C 1.00(5) . ?
C7 H7 0.91(4) . ?
C8 H8A 0.89(5) . ?
C8 H8B 0.92(5) . ?
C8 H8C 0.93(6) . ?
C9 H9A 0.98(5) . ?
C9 H9B 0.97(5) . ?
C9 H9C 1.00(5) . ?
C10 H10 0.85(3) . ?
C11 H11A 0.91(5) . ?
C11 H11B 0.97(4) . ?
C11 H11C 0.90(5) . ?
C12 H12A 0.87(4) . ?
C12 H12B 0.95(4) . ?
C12 H12C 0.94(5) . ?
